data_4031929
loop_
_publ_author_name
'Wang, Ai-Fang'
'Zhu, Yi-Long'
'Wang, Shu-Liang'
'Hao, Wen-Juan'
'Li, Guigen'
'Tu, Shu-Jiang'
'Jiang, Bo'

_publ_section_title
;
 Metal-Free Radical Haloazidation of Benzene-Tethered 1,7-Enynes Leading
 to Polyfunctionalized 3,4-Dihydroquinolin-2(1H)-ones.
;
_journal_issue 3
_journal_name_full 'The Journal of organic chemistry'
_journal_page_first 1099
_journal_page_last 1105
_journal_paper_doi 10.1021/acs.joc.5b02655
_journal_volume 81
_journal_year 2016
_chemical_formula_sum 'C24 H17 Cl2 I N4 O3 S'
_chemical_formula_weight 639.28
_chemical_name_systematic
; 
 ? 
;
_space_group_IT_number 2
_symmetry_cell_setting triclinic
_symmetry_space_group_name_Hall '-P 1'
_symmetry_space_group_name_H-M 'P -1'
_atom_sites_solution_hydrogens geom
_atom_sites_solution_primary direct
_atom_sites_solution_secondary difmap
_audit_creation_method SHELXL-97
_cell_angle_alpha 90.5130(10)
_cell_angle_beta 103.315(2)
_cell_angle_gamma 92.5900(10)
_cell_formula_units_Z 2
_cell_length_a 8.0870(8)
_cell_length_b 9.6789(9)
_cell_length_c 16.5891(15)
_cell_measurement_reflns_used 2487
_cell_measurement_temperature 293(2)
_cell_measurement_theta_max 25.966
_cell_measurement_theta_min 2.478
_cell_volume 1262.0(2)
_computing_cell_refinement 'Bruker SMART'
_computing_data_collection 'Bruker SMART'
_computing_data_reduction 'Bruker SHELXTL'
_computing_molecular_graphics 'Bruker SHELXTL'
_computing_publication_material 'Bruker SHELXTL'
_computing_structure_refinement 'SHELXL-97 (Sheldrick, 1997)'
_computing_structure_solution 'SHELXS-97 (Sheldrick, 1990)'
_diffrn_ambient_temperature 293(2)
_diffrn_measured_fraction_theta_full 0.982
_diffrn_measured_fraction_theta_max 0.982
_diffrn_measurement_device_type 'CCD area detector'
_diffrn_measurement_method 'phi and omega scans'
_diffrn_radiation_monochromator graphite
_diffrn_radiation_source 'fine-focus sealed tube'
_diffrn_radiation_type MoK\a
_diffrn_radiation_wavelength 0.71073
_diffrn_reflns_av_R_equivalents 0.0369
_diffrn_reflns_av_sigmaI/netI 0.0537
_diffrn_reflns_limit_h_max 9
_diffrn_reflns_limit_h_min -7
_diffrn_reflns_limit_k_max 11
_diffrn_reflns_limit_k_min -10
_diffrn_reflns_limit_l_max 19
_diffrn_reflns_limit_l_min -19
_diffrn_reflns_number 6507
_diffrn_reflns_theta_full 25.02
_diffrn_reflns_theta_max 25.02
_diffrn_reflns_theta_min 2.43
_exptl_absorpt_coefficient_mu 1.597
_exptl_absorpt_correction_T_max 0.9102
_exptl_absorpt_correction_T_min 0.6372
_exptl_absorpt_correction_type multi-scan
_exptl_absorpt_process_details sadabs
_exptl_crystal_colour white
_exptl_crystal_density_diffrn 1.682
_exptl_crystal_density_method 'not measured'
_exptl_crystal_description block
_exptl_crystal_F_000 632
_exptl_crystal_size_max 0.31
_exptl_crystal_size_mid 0.10
_exptl_crystal_size_min 0.06
_refine_diff_density_max 0.801
_refine_diff_density_min -0.501
_refine_diff_density_rms 0.087
_refine_ls_extinction_method none
_refine_ls_goodness_of_fit_ref 1.057
_refine_ls_hydrogen_treatment mixed
_refine_ls_matrix_type full
_refine_ls_number_parameters 317
_refine_ls_number_reflns 4391
_refine_ls_number_restraints 0
_refine_ls_restrained_S_all 1.057
_refine_ls_R_factor_all 0.0656
_refine_ls_R_factor_gt 0.0452
_refine_ls_shift/su_max 0.001
_refine_ls_shift/su_mean 0.000
_refine_ls_structure_factor_coef Fsqd
_refine_ls_weighting_details 'calc w=1/[\s^2^(Fo^2^)+(0.0571P)^2^+0.0000P] where P=(Fo^2^+2Fc^2^)/3'
_refine_ls_weighting_scheme calc
_refine_ls_wR_factor_gt 0.1121
_refine_ls_wR_factor_ref 0.1193
_reflns_number_gt 3144
_reflns_number_total 4391
_reflns_threshold_expression >2sigma(I)
_cod_data_source_file jo5b02655_si_002.cif
_cod_data_source_block 150604h
_cod_depositor_comments
;
The following automatic conversions were performed:

'_symmetry_cell_setting' value 'Triclinic' changed to 'triclinic'
according to
/usr/data/users/saulius/crontab/automatic-downloads/current/ACS/lib/dictionaries/cif_core.dic
dictionary named 'cif_core.dic' version 2.4.2 from 2011-04-26.

Automatic conversion script
Id: cif_fix_values 4268 2015-11-12 08:31:59Z antanas 
;
_cod_original_sg_symbol_H-M P-1
_cod_database_code 4031929

loop_
_symmetry_equiv_pos_as_xyz
'x, y, z'
'-x, -y, -z'

loop_
_atom_site_label
_atom_site_type_symbol
_atom_site_fract_x
_atom_site_fract_y
_atom_site_fract_z
_atom_site_U_iso_or_equiv
_atom_site_adp_type
_atom_site_occupancy
_atom_site_symmetry_multiplicity
_atom_site_calc_flag
_atom_site_refinement_flags
Cl1 Cl 0.2863(2) 0.66027(19) 0.55416(9) 0.0850(5) Uani 1 1 d .
Cl2 Cl 0.3086(3) 0.1574(2) 0.27507(15) 0.1170(8) Uani 1 1 d .
I2 I 0.31826(4) 0.76908(4) 0.14867(2) 0.06534(18) Uani 1 1 d .
N1 N 0.8773(5) 0.5937(4) 0.1592(2) 0.0482(10) Uani 1 1 d .
N2 N 0.9450(8) 0.9644(6) 0.3294(4) 0.0940(18) Uani 1 1 d .
N3 N 1.0440(9) 1.0119(7) 0.3898(4) 0.103(2) Uani 1 1 d .
N4 N 1.1278(12) 1.0700(10) 0.4453(6) 0.161(4) Uani 1 1 d .
O1 O 0.9701(5) 0.4972(4) 0.2844(2) 0.0691(11) Uani 1 1 d .
O2 O 0.7705(5) 0.4643(4) 0.0262(2) 0.0685(11) Uani 1 1 d .
O3 O 1.0019(5) 0.3662(4) 0.1308(3) 0.0804(13) Uani 1 1 d .
S1 S 0.84783(18) 0.43591(14) 0.11040(9) 0.0564(4) Uani 1 1 d .
C1 C 0.9119(6) 0.5940(6) 0.2467(3) 0.0496(12) Uani 1 1 d .
C2 C 0.8586(6) 0.7238(5) 0.2877(3) 0.0464(12) Uani 1 1 d .
C3 C 0.6923(6) 0.7635(5) 0.2311(3) 0.0429(11) Uani 1 1 d .
C4 C 0.7216(6) 0.8012(5) 0.1483(3) 0.0428(11) Uani 1 1 d .
C5 C 0.8222(6) 0.7143(5) 0.1148(3) 0.0430(11) Uani 1 1 d .
C6 C 0.8742(7) 0.7496(6) 0.0431(3) 0.0541(14) Uani 1 1 d .
H6 H 0.9420 0.6914 0.0213 0.065 Uiso 1 1 calc R
C7 C 0.8252(7) 0.8697(7) 0.0052(3) 0.0637(16) Uani 1 1 d .
H7 H 0.8586 0.8935 -0.0431 0.076 Uiso 1 1 calc R
C8 C 0.7254(7) 0.9568(6) 0.0385(3) 0.0631(15) Uani 1 1 d .
H8 H 0.6910 1.0384 0.0119 0.076 Uiso 1 1 calc R
C9 C 0.6769(7) 0.9240(5) 0.1101(3) 0.0505(12) Uani 1 1 d .
H9 H 0.6135 0.9849 0.1329 0.061 Uiso 1 1 calc R
C10 C 0.9988(6) 0.8407(5) 0.2924(3) 0.0508(12) Uani 1 1 d .
H10A H 1.1061 0.8122 0.3260 0.061 Uiso 1 1 calc R
H10B H 1.0143 0.8606 0.2373 0.061 Uiso 1 1 calc R
C11 C 0.8545(7) 0.6831(7) 0.3772(3) 0.0655(16) Uani 1 1 d .
H11A H 0.8393 0.7638 0.4082 0.098 Uiso 1 1 calc R
H11B H 0.9598 0.6433 0.4030 0.098 Uiso 1 1 calc R
H11C H 0.7619 0.6167 0.3758 0.098 Uiso 1 1 calc R
C12 C 0.5378(6) 0.7540(5) 0.2468(3) 0.0436(11) Uani 1 1 d .
C13 C 0.4833(6) 0.7270(5) 0.3255(3) 0.0406(11) Uani 1 1 d .
C14 C 0.5069(7) 0.8279(6) 0.3854(3) 0.0558(14) Uani 1 1 d .
H14 H 0.5626 0.9114 0.3781 0.067 Uiso 1 1 calc R
C15 C 0.4492(8) 0.8081(6) 0.4574(3) 0.0655(16) Uani 1 1 d .
H15 H 0.4650 0.8772 0.4981 0.079 Uiso 1 1 calc R
C16 C 0.3679(7) 0.6832(6) 0.4666(3) 0.0533(13) Uani 1 1 d .
C17 C 0.3424(7) 0.5820(6) 0.4076(3) 0.0547(13) Uani 1 1 d .
H17 H 0.2864 0.4985 0.4148 0.066 Uiso 1 1 calc R
C18 C 0.4006(6) 0.6042(5) 0.3367(3) 0.0509(13) Uani 1 1 d .
H18 H 0.3837 0.5350 0.2960 0.061 Uiso 1 1 calc R
C19 C 0.6962(6) 0.3513(5) 0.1558(3) 0.0468(12) Uani 1 1 d .
C20 C 0.5303(6) 0.3888(6) 0.1317(3) 0.0546(13) Uani 1 1 d .
H20 H 0.4997 0.4546 0.0911 0.066 Uiso 1 1 calc R
C21 C 0.4100(7) 0.3278(6) 0.1684(4) 0.0647(16) Uani 1 1 d .
H21 H 0.2974 0.3524 0.1535 0.078 Uiso 1 1 calc R
C22 C 0.4592(8) 0.2304(6) 0.2270(4) 0.0643(16) Uani 1 1 d .
C23 C 0.6238(8) 0.1907(6) 0.2514(4) 0.0655(15) Uani 1 1 d .
H23 H 0.6530 0.1236 0.2913 0.079 Uiso 1 1 calc R
C24 C 0.7465(7) 0.2538(5) 0.2149(3) 0.0581(14) Uani 1 1 d .
H24 H 0.8595 0.2303 0.2303 0.070 Uiso 1 1 calc R

loop_
_atom_site_aniso_label
_atom_site_aniso_U_11
_atom_site_aniso_U_22
_atom_site_aniso_U_33
_atom_site_aniso_U_23
_atom_site_aniso_U_13
_atom_site_aniso_U_12
Cl1 0.0926(13) 0.1143(13) 0.0601(9) 0.0222(9) 0.0415(9) 0.0057(10)
Cl2 0.1001(16) 0.1168(16) 0.1547(19) 0.0264(14) 0.0739(15) -0.0104(12)
I2 0.0369(2) 0.1077(4) 0.0497(2) 0.01091(19) 0.00644(15) 0.00236(19)
N1 0.037(2) 0.055(3) 0.052(3) -0.002(2) 0.0111(19) -0.001(2)
N2 0.083(4) 0.092(4) 0.099(4) -0.035(4) 0.009(4) -0.005(4)
N3 0.092(5) 0.118(5) 0.102(5) -0.050(4) 0.034(4) -0.031(4)
N4 0.136(7) 0.190(9) 0.146(8) -0.074(7) 0.017(6) -0.016(6)
O1 0.070(3) 0.060(2) 0.065(2) 0.005(2) -0.011(2) 0.010(2)
O2 0.084(3) 0.073(3) 0.051(2) -0.0134(19) 0.022(2) -0.003(2)
O3 0.050(3) 0.083(3) 0.119(4) -0.008(3) 0.039(2) 0.014(2)
S1 0.0467(8) 0.0599(8) 0.0674(9) -0.0097(7) 0.0233(7) 0.0036(7)
C1 0.030(3) 0.061(3) 0.053(3) 0.003(3) 0.003(2) -0.005(2)
C2 0.031(3) 0.065(3) 0.042(3) -0.001(2) 0.009(2) -0.003(2)
C3 0.034(3) 0.056(3) 0.039(3) -0.001(2) 0.010(2) -0.001(2)
C4 0.036(3) 0.054(3) 0.038(3) 0.002(2) 0.011(2) -0.002(2)
C5 0.031(3) 0.054(3) 0.046(3) 0.000(2) 0.013(2) -0.006(2)
C6 0.045(3) 0.073(4) 0.048(3) -0.006(3) 0.021(2) -0.012(3)
C7 0.059(4) 0.091(4) 0.044(3) 0.011(3) 0.018(3) -0.010(3)
C8 0.065(4) 0.071(4) 0.052(3) 0.015(3) 0.012(3) -0.002(3)
C9 0.046(3) 0.056(3) 0.050(3) 0.005(2) 0.011(2) 0.002(3)
C10 0.037(3) 0.063(3) 0.052(3) -0.007(3) 0.009(2) 0.002(2)
C11 0.045(3) 0.102(5) 0.048(3) 0.018(3) 0.007(2) 0.004(3)
C12 0.037(3) 0.055(3) 0.038(2) 0.003(2) 0.007(2) 0.001(2)
C13 0.033(3) 0.054(3) 0.036(2) 0.003(2) 0.010(2) 0.003(2)
C14 0.059(3) 0.064(3) 0.046(3) 0.002(3) 0.019(3) -0.012(3)
C15 0.080(4) 0.071(4) 0.047(3) -0.005(3) 0.020(3) -0.005(3)
C16 0.047(3) 0.072(4) 0.046(3) 0.013(3) 0.020(2) 0.008(3)
C17 0.054(3) 0.053(3) 0.060(3) 0.013(3) 0.021(3) -0.001(3)
C18 0.048(3) 0.055(3) 0.052(3) 0.000(2) 0.015(2) -0.001(3)
C19 0.038(3) 0.047(3) 0.057(3) -0.008(2) 0.012(2) 0.002(2)
C20 0.042(3) 0.060(3) 0.060(3) 0.001(3) 0.008(2) 0.001(3)
C21 0.036(3) 0.071(4) 0.087(4) -0.011(3) 0.014(3) -0.001(3)
C22 0.064(4) 0.056(3) 0.080(4) -0.004(3) 0.034(3) -0.011(3)
C23 0.075(4) 0.060(4) 0.062(4) 0.002(3) 0.018(3) 0.006(3)
C24 0.051(3) 0.058(3) 0.066(4) -0.002(3) 0.011(3) 0.015(3)

loop_
_atom_type_symbol
_atom_type_description
_atom_type_scat_dispersion_real
_atom_type_scat_dispersion_imag
_atom_type_scat_source
C C 0.0033 0.0016 'International Tables Vol C Tables 4.2.6.8 and 6.1.1.4'
H H 0.0000 0.0000 'International Tables Vol C Tables 4.2.6.8 and 6.1.1.4'
N N 0.0061 0.0033 'International Tables Vol C Tables 4.2.6.8 and 6.1.1.4'
O O 0.0106 0.0060 'International Tables Vol C Tables 4.2.6.8 and 6.1.1.4'
S S 0.1246 0.1234 'International Tables Vol C Tables 4.2.6.8 and 6.1.1.4'
Cl Cl 0.1484 0.1585 'International Tables Vol C Tables 4.2.6.8 and 6.1.1.4'
I I -0.4742 1.8119 'International Tables Vol C Tables 4.2.6.8 and 6.1.1.4'

loop_
_geom_angle_atom_site_label_1
_geom_angle_atom_site_label_2
_geom_angle_atom_site_label_3
_geom_angle
C1 N1 C5 120.6(4)
C1 N1 S1 116.5(4)
C5 N1 S1 120.5(3)
N3 N2 C10 115.4(6)
N4 N3 N2 172.3(10)
O3 S1 O2 120.7(3)
O3 S1 N1 109.1(2)
O2 S1 N1 104.5(2)
O3 S1 C19 109.4(3)
O2 S1 C19 109.0(2)
N1 S1 C19 102.7(2)
O1 C1 N1 121.0(5)
O1 C1 C2 123.5(5)
N1 C1 C2 115.4(5)
C3 C2 C11 117.4(4)
C3 C2 C1 105.6(4)
C11 C2 C1 106.0(4)
C3 C2 C10 110.7(4)
C11 C2 C10 108.1(4)
C1 C2 C10 108.6(4)
C12 C3 C4 122.8(4)
C12 C3 C2 127.2(4)
C4 C3 C2 109.7(4)
C9 C4 C5 118.8(4)
C9 C4 C3 124.1(4)
C5 C4 C3 116.4(4)
C6 C5 C4 120.7(5)
C6 C5 N1 121.6(4)
C4 C5 N1 117.5(4)
C7 C6 C5 119.5(5)
C7 C6 H6 120.2
C5 C6 H6 120.2
C6 C7 C8 120.0(5)
C6 C7 H7 120.0
C8 C7 H7 120.0
C9 C8 C7 120.7(5)
C9 C8 H8 119.6
C7 C8 H8 119.6
C8 C9 C4 120.2(5)
C8 C9 H9 119.9
C4 C9 H9 119.9
N2 C10 C2 108.1(4)
N2 C10 H10A 110.1
C2 C10 H10A 110.1
N2 C10 H10B 110.1
C2 C10 H10B 110.1
H10A C10 H10B 108.4
C2 C11 H11A 109.5
C2 C11 H11B 109.5
H11A C11 H11B 109.5
C2 C11 H11C 109.5
H11A C11 H11C 109.5
H11B C11 H11C 109.5
C3 C12 C13 130.9(4)
C3 C12 I2 120.0(3)
C13 C12 I2 109.0(3)
C14 C13 C18 119.0(4)
C14 C13 C12 120.0(4)
C18 C13 C12 120.9(4)
C13 C14 C15 121.1(5)
C13 C14 H14 119.4
C15 C14 H14 119.4
C16 C15 C14 118.1(5)
C16 C15 H15 121.0
C14 C15 H15 121.0
C17 C16 C15 121.7(5)
C17 C16 Cl1 119.7(4)
C15 C16 Cl1 118.4(4)
C16 C17 C18 119.1(5)
C16 C17 H17 120.5
C18 C17 H17 120.5
C13 C18 C17 120.9(5)
C13 C18 H18 119.5
C17 C18 H18 119.5
C24 C19 C20 122.3(5)
C24 C19 S1 119.7(4)
C20 C19 S1 118.0(4)
C19 C20 C21 119.2(5)
C19 C20 H20 120.4
C21 C20 H20 120.4
C22 C21 C20 118.8(5)
C22 C21 H21 120.6
C20 C21 H21 120.6
C21 C22 C23 123.0(5)
C21 C22 Cl2 118.6(5)
C23 C22 Cl2 118.4(5)
C22 C23 C24 118.3(5)
C22 C23 H23 120.8
C24 C23 H23 120.8
C19 C24 C23 118.4(5)
C19 C24 H24 120.8
C23 C24 H24 120.8

loop_
_geom_bond_atom_site_label_1
_geom_bond_atom_site_label_2
_geom_bond_distance
Cl1 C16 1.740(5)
Cl2 C22 1.732(5)
I2 C12 2.126(5)
N1 C1 1.415(6)
N1 C5 1.419(6)
N1 S1 1.703(4)
N2 N3 1.201(8)
N2 C10 1.468(7)
N3 N4 1.137(9)
O1 C1 1.185(6)
O2 S1 1.427(4)
O3 S1 1.417(4)
S1 C19 1.757(5)
C1 C2 1.548(7)
C2 C3 1.520(7)
C2 C11 1.546(6)
C2 C10 1.554(7)
C3 C12 1.333(6)
C3 C4 1.491(6)
C4 C9 1.376(7)
C4 C5 1.393(7)
C5 C6 1.390(6)
C6 C7 1.357(8)
C6 H6 0.9300
C7 C8 1.388(8)
C7 H7 0.9300
C8 C9 1.369(7)
C8 H8 0.9300
C9 H9 0.9300
C10 H10A 0.9700
C10 H10B 0.9700
C11 H11A 0.9600
C11 H11B 0.9600
C11 H11C 0.9600
C12 C13 1.492(6)
C13 C14 1.363(7)
C13 C18 1.373(6)
C14 C15 1.390(7)
C14 H14 0.9300
C15 C16 1.376(7)
C15 H15 0.9300
C16 C17 1.354(7)
C17 C18 1.378(7)
C17 H17 0.9300
C18 H18 0.9300
C19 C24 1.374(7)
C19 C20 1.375(7)
C20 C21 1.375(7)
C20 H20 0.9300
C21 C22 1.366(8)
C21 H21 0.9300
C22 C23 1.373(8)
C23 C24 1.397(7)
C23 H23 0.9300
C24 H24 0.9300

loop_
_geom_torsion_atom_site_label_1
_geom_torsion_atom_site_label_2
_geom_torsion_atom_site_label_3
_geom_torsion_atom_site_label_4
_geom_torsion
C10 N2 N3 N4 162(6)
C1 N1 S1 O3 -65.2(4)
C5 N1 S1 O3 132.2(4)
C1 N1 S1 O2 164.4(3)
C5 N1 S1 O2 1.9(4)
C1 N1 S1 C19 50.7(4)
C5 N1 S1 C19 -111.9(4)
C5 N1 C1 O1 -174.2(4)
S1 N1 C1 O1 23.2(6)
C5 N1 C1 C2 9.3(6)
S1 N1 C1 C2 -153.3(3)
O1 C1 C2 C3 -139.0(5)
N1 C1 C2 C3 37.3(5)
O1 C1 C2 C11 -13.8(6)
N1 C1 C2 C11 162.6(4)
O1 C1 C2 C10 102.2(5)
N1 C1 C2 C10 -81.5(5)
C11 C2 C3 C12 -7.4(8)
C1 C2 C3 C12 110.4(5)
C10 C2 C3 C12 -132.2(5)
C11 C2 C3 C4 179.2(4)
C1 C2 C3 C4 -62.9(5)
C10 C2 C3 C4 54.4(5)
C12 C3 C4 C9 60.2(7)
C2 C3 C4 C9 -126.1(5)
C12 C3 C4 C5 -129.4(5)
C2 C3 C4 C5 44.3(5)
C9 C4 C5 C6 -1.1(7)
C3 C4 C5 C6 -172.0(4)
C9 C4 C5 N1 175.2(4)
C3 C4 C5 N1 4.3(6)
C1 N1 C5 C6 143.4(5)
S1 N1 C5 C6 -54.8(6)
C1 N1 C5 C4 -32.9(6)
S1 N1 C5 C4 128.9(4)
C4 C5 C6 C7 -0.5(7)
N1 C5 C6 C7 -176.6(5)
C5 C6 C7 C8 0.6(8)
C6 C7 C8 C9 0.8(9)
C7 C8 C9 C4 -2.4(8)
C5 C4 C9 C8 2.5(7)
C3 C4 C9 C8 172.7(5)
N3 N2 C10 C2 124.5(6)
C3 C2 C10 N2 63.1(5)
C11 C2 C10 N2 -66.8(6)
C1 C2 C10 N2 178.6(4)
C4 C3 C12 C13 -175.6(5)
C2 C3 C12 C13 11.9(9)
C4 C3 C12 I2 7.4(6)
C2 C3 C12 I2 -165.1(4)
C3 C12 C13 C14 73.7(7)
I2 C12 C13 C14 -109.1(5)
C3 C12 C13 C18 -110.0(6)
I2 C12 C13 C18 67.3(5)
C18 C13 C14 C15 0.1(8)
C12 C13 C14 C15 176.6(5)
C13 C14 C15 C16 0.3(9)
C14 C15 C16 C17 -0.6(9)
C14 C15 C16 Cl1 -177.1(5)
C15 C16 C17 C18 0.5(8)
Cl1 C16 C17 C18 176.9(4)
C14 C13 C18 C17 -0.2(8)
C12 C13 C18 C17 -176.6(5)
C16 C17 C18 C13 -0.1(8)
O3 S1 C19 C24 12.6(5)
O2 S1 C19 C24 146.5(4)
N1 S1 C19 C24 -103.1(4)
O3 S1 C19 C20 -169.1(4)
O2 S1 C19 C20 -35.3(5)
N1 S1 C19 C20 75.1(4)
C24 C19 C20 C21 0.5(8)
S1 C19 C20 C21 -177.7(4)
C19 C20 C21 C22 -0.8(8)
C20 C21 C22 C23 0.3(9)
C20 C21 C22 Cl2 178.2(4)
C21 C22 C23 C24 0.4(9)
Cl2 C22 C23 C24 -177.5(4)
C20 C19 C24 C23 0.2(8)
S1 C19 C24 C23 178.4(4)
C22 C23 C24 C19 -0.7(8)
